data_4321988
loop_
_publ_author_name
'Matthew A. Withersby'
'Alexander J. Blake'
'Neil R. Champness'
'Paul A. Cooke'
'Peter Hubberstey'
'Wan-Sheung Li'
'Martin Schr\"oder'

_publ_section_title
;
 Solvent Control in the Synthesis of
 3,6-Bis(pyridin-3-yl)-1,2,4,5-tetrazine-Bridged Cadmium(II) and Zinc(II)
 Coordination Polymers
;
_journal_name_full 'Inorganic Chemistry'
_journal_page_first 2259
_journal_page_last 2266
_journal_paper_doi 10.1021/ic980898h
_journal_volume 38
_journal_year 1999
_chemical_compound_source
;

;
_chemical_formula_moiety ' C14 H16 Cd1 N8 O8 '
_chemical_formula_sum 'C14 H16 Cd N8 O8'
_chemical_formula_weight 536.73
_chemical_melting_point ?
_chemical_name_systematic
;
 {[Cd(mu-(3,6-bis(pyridin-3-yl)-1,2,4,5-tetrazine)(NO3)2(MeOH)2]}n
;
_space_group_IT_number 2
_symmetry_cell_setting triclinic
_symmetry_space_group_name_Hall '-P 1'
_symmetry_space_group_name_H-M 'P -1'
_audit_creation_date 98-06-17
_audit_creation_method CRYSTALS
_cell_angle_alpha 74.510
_cell_angle_beta 86.960
_cell_angle_gamma 86.500
_cell_formula_units_Z 2
_cell_length_a 9.011
_cell_length_b 9.338
_cell_length_c 11.941
_cell_measurement_reflns_used 25
_cell_measurement_temperature 150.0(2)
_cell_measurement_theta_max 17.45
_cell_measurement_theta_min 14.05
_cell_volume 965.765
_computing_cell_refinement 'STADI4 (Stoe & Cie 1995a)'
_computing_data_collection 'STADI4 (Stoe & Cie 1995a)'
_computing_data_reduction
;
X-RED (Stoe & Cie, 1995b)
CRYSTALS (Watkin et al, 1996)
;
_computing_molecular_graphics 'CAMERON (Watkin, Prout and Pearce, 1996)'
_computing_publication_material
;
CRYSTALS Issue 10 (Watkin et al, 1996)
;
_computing_structure_refinement
;
CRYSTALS Issue 10 (Watkin et al, 1996)
;
_computing_structure_solution 'SIR92 (Altomare, et al, 1994)'
_diffrn_ambient_temperature 150
_diffrn_measurement_device 'STOE STADI4 4-circle diffractometer'
_diffrn_measurement_method omega-theta
_diffrn_radiation_detector 'NaI (Tl) scintillation counter'
_diffrn_radiation_monochromator 'planar graphite'
_diffrn_radiation_polarisn_norm 90.0
_diffrn_radiation_source 'fine-focus sealed tube'
_diffrn_radiation_type 'Mo K\a'
_diffrn_radiation_wavelength 0.71069
_diffrn_reflns_av_R_equivalents 0.02
_diffrn_reflns_limit_h_max 10
_diffrn_reflns_limit_h_min -10
_diffrn_reflns_limit_k_max 11
_diffrn_reflns_limit_k_min -11
_diffrn_reflns_limit_l_max 14
_diffrn_reflns_limit_l_min -14
_diffrn_reflns_number 5650
_diffrn_reflns_theta_max 25.07
_diffrn_reflns_theta_min 2.82
_diffrn_standards_decay_% 3.9
_diffrn_standards_interval_time '60 minutes'
_diffrn_standards_number 3
_exptl_absorpt_coefficient_mu 1.19
_exptl_absorpt_correction_T_max 0.708
_exptl_absorpt_correction_T_min 0.555
_exptl_absorpt_correction_type psi-scans
_exptl_crystal_colour ' red '
_exptl_crystal_density_diffrn 1.85
_exptl_crystal_density_meas ?
_exptl_crystal_description 'irregular block '
_exptl_crystal_F_000 534
_exptl_crystal_size_max 0.47
_exptl_crystal_size_mid 0.45
_exptl_crystal_size_min 0.27
_refine_diff_density_max 1.06
_refine_diff_density_min -1.15
_refine_ls_extinction_method None
_refine_ls_goodness_of_fit_all 1.097
_refine_ls_goodness_of_fit_obs 1.2341
_refine_ls_number_parameters 354
_refine_ls_number_reflns 5551
_refine_ls_number_restraints 0
_refine_ls_R_factor_all 0.0231
_refine_ls_R_factor_obs 0.0224
_refine_ls_shift/esd_max 0.084394
_refine_ls_structure_factor_coef F**2
_refine_ls_wR_factor_all 0.0280
_refine_ls_wR_factor_obs 0.0277
_reflns_limit_h_max 10
_reflns_limit_h_min -10
_reflns_limit_k_max 11
_reflns_limit_k_min -11
_reflns_limit_l_max 14
_reflns_limit_l_min -14
_reflns_number_observed 5551
_reflns_number_total 5609
_reflns_observed_criterion >2.00\s(I)
_cod_data_source_file ic980898h_1.cif
_cod_data_source_block CRYSTALS_cif
_cod_depositor_comments
;
The following automatic conversions were performed:

'_chemical_melting_point' value 'not measured' was changed to '?' -
the value is undefined or not given.

Automatic conversion script
Id: cif_fix_values 1673 2011-04-08 12:14:43Z adriana 

The following automatic conversions were performed:

'_exptl_crystal_density_meas' value 'not measured' was changed to '?'
- the value is perceived as not measured.

Automatic conversion script
Id: cif_fix_values 3008 2015-01-20 13:52:24Z robertas 

Setting the value of '_diffrn_ambient_temperature' to '150' as per
original publication.

Andrius Merkys
2018-01-15
;
_cod_original_cell_volume 965.77
_cod_original_sg_symbol_H-M 'P -1 '
_cod_original_formula_sum ' C14 H16 Cd1 N8 O8 '
_cod_database_code 4321988

loop_
_symmetry_equiv_pos_as_xyz
x,y,z
-x,-y,-z

loop_
_atom_site_aniso_label
_atom_site_aniso_U_11
_atom_site_aniso_U_22
_atom_site_aniso_U_33
_atom_site_aniso_U_23
_atom_site_aniso_U_13
_atom_site_aniso_U_12
CD1 0.01574(5) 0.01541(5) 0.01427(5) -0.00528(3) 0.00121(3) -0.00564(3)
N1 0.0228(6) 0.0235(5) 0.0212(5) -0.0098(4) 0.0034(5) -0.0099(5)
N2 0.0238(7) 0.0251(6) 0.0187(5) -0.0096(4) 0.0033(5) -0.0101(5)
C3 0.0228(7) 0.0135(6) 0.0135(6) -0.0026(4) -0.0018(5) -0.0043(5)
N4 0.0210(6) 0.0210(5) 0.0171(5) -0.0068(4) 0.0012(5) -0.0084(5)
N5 0.0225(6) 0.0218(5) 0.0158(5) -0.0068(4) 0.0017(5) -0.0077(5)
C6 0.0220(7) 0.0133(6) 0.0142(6) -0.0034(4) -0.0029(5) -0.0027(5)
N31 0.0203(6) 0.0187(5) 0.0197(5) -0.0059(4) 0.0005(5) -0.0057(5)
C32 0.0188(7) 0.0160(6) 0.0193(6) -0.0052(5) 0.0014(5) -0.0031(5)
C33 0.0195(7) 0.0147(6) 0.0134(6) -0.0016(5) -0.0013(5) -0.0049(5)
C34 0.0243(7) 0.0177(6) 0.0157(6) -0.0062(5) -0.0027(5) -0.0027(5)
C35 0.0215(7) 0.0228(6) 0.0168(6) -0.0051(5) 0.0008(6) 0.0001(6)
C36 0.0207(7) 0.0196(6) 0.0189(6) -0.0045(5) -0.0004(5) -0.0030(5)
N61 0.0178(6) 0.0198(5) 0.0174(5) -0.0062(4) -0.0001(4) -0.0052(4)
C62 0.0161(7) 0.0179(6) 0.0168(6) -0.0052(5) 0.0012(5) -0.0017(5)
C63 0.0214(7) 0.0149(6) 0.0132(6) -0.0008(4) -0.0036(5) -0.0027(5)
C64 0.0227(7) 0.0215(6) 0.0159(6) -0.0089(5) -0.0020(5) -0.0023(5)
C65 0.0205(7) 0.0285(7) 0.0178(6) -0.0094(5) 0.0011(6) -0.0000(6)
C66 0.0169(7) 0.0267(7) 0.0180(6) -0.0075(5) 0.0013(5) -0.0053(6)
O10 0.0221(6) 0.0312(5) 0.0243(5) -0.0142(4) 0.0035(4) -0.0008(4)
C11 0.0196(8) 0.0360(9) 0.0414(9) -0.0078(7) -0.0047(7) 0.0021(7)
O110 0.0281(6) 0.0587(7) 0.0246(5) -0.0203(5) -0.0088(5) 0.0155(5)
C111 0.0353(9) 0.0354(9) 0.0237(7) -0.0085(6) -0.0104(7) 0.0032(7)
N10 0.0222(7) 0.0345(7) 0.0165(6) -0.0008(5) -0.0016(5) -0.0052(5)
O11 0.057(1) 0.0242(8) 0.0162(7) -0.0010(6) 0.0042(8) -0.0158(8)
O12 0.147(2) 0.0213(9) 0.0265(9) -0.0118(8) -0.009(1) -0.007(1)
O13 0.0392(7) 0.0502(6) 0.0185(5) 0.0088(4) 0.0066(5) 0.0031(5)
O14 0.040(2) 0.056(2) 0.017(2) -0.014(2) 0.013(1) 0.004(2)
O15 0.062(3) 0.028(2) 0.041(2) -0.008(1) -0.006(2) -0.001(2)
N20 0.0225(7) 0.0241(6) 0.0170(5) -0.0036(4) 0.0036(5) -0.0019(5)
O21 0.0246(5) 0.0343(5) 0.0205(5) -0.0018(4) -0.0017(4) -0.0020(4)
O22 0.0221(6) 0.0703(8) 0.0301(6) -0.0011(5) 0.0089(5) 0.0041(5)
O23 0.0351(6) 0.0378(5) 0.0140(5) -0.0009(4) 0.0048(4) 0.0042(5)

loop_
_atom_site_label
_atom_site_fract_x
_atom_site_fract_y
_atom_site_fract_z
_atom_site_U_iso_or_equiv
_atom_site_occupancy
_atom_site_thermal_displace_type
CD1 0.25236(1) -0.01835(1) 0.257393(8) 0.0147 1.0000 Uani
N1 0.6656(1) 0.5222(1) 0.34537(9) 0.0215 1.0000 Uani
N2 0.8009(1) 0.5716(1) 0.31709(9) 0.0216 1.0000 Uani
C3 0.8726(2) 0.5370(1) 0.2258(1) 0.0166 1.0000 Uani
N4 0.8169(1) 0.4593(1) 0.15963(9) 0.0191 1.0000 Uani
N5 0.6819(1) 0.4095(1) 0.18797(9) 0.0195 1.0000 Uani
C6 0.6117(2) 0.4401(1) 0.2818(1) 0.0164 1.0000 Uani
N31 1.2007(1) 0.7684(1) 0.20760(9) 0.0193 1.0000 Uani
C32 1.0661(2) 0.7123(1) 0.2337(1) 0.0179 1.0000 Uani
C33 1.0227(2) 0.5928(1) 0.1952(1) 0.0161 1.0000 Uani
C34 1.1237(2) 0.5302(1) 0.1268(1) 0.0188 1.0000 Uani
C35 1.2624(2) 0.5892(1) 0.1003(1) 0.0205 1.0000 Uani
C36 1.2973(2) 0.7073(1) 0.1418(1) 0.0198 1.0000 Uani
N61 0.3021(1) 0.1830(1) 0.32200(9) 0.0179 1.0000 Uani
C62 0.4293(1) 0.2517(1) 0.2860(1) 0.0169 1.0000 Uani
C63 0.4666(2) 0.3767(1) 0.3190(1) 0.0169 1.0000 Uani
C64 0.3663(2) 0.4342(1) 0.3905(1) 0.0192 1.0000 Uani
C65 0.2341(2) 0.3643(1) 0.4256(1) 0.0218 1.0000 Uani
C66 0.2061(2) 0.2390(1) 0.3912(1) 0.0201 1.0000 Uani
O10 0.5117(1) -0.0503(1) 0.24007(9) 0.0247 1.0000 Uani
C11 0.6113(2) -0.0932(2) 0.3342(1) 0.0328 1.0000 Uani
O110 0.0019(1) 0.0726(1) 0.2240(1) 0.0358 1.0000 Uani
C111 -0.0786(2) 0.1114(2) 0.1211(1) 0.0312 1.0000 Uani
N10 0.3168(1) 0.1656(1) -0.0013(1) 0.0254 1.0000 Uani
O11 0.2899(2) 0.0396(2) 0.0523(1) 0.0329 0.6660 Uani
O12 0.3096(3) 0.2663(2) 0.0539(2) 0.0637 0.6660 Uani
O13 0.3366(1) 0.2156(1) -0.10578(9) 0.0399 1.0000 Uani
O14 0.2621(4) 0.1778(5) 0.0827(3) 0.0379 0.3340 Uani
O15 0.3808(5) 0.0210(3) 0.0005(3) 0.0441 0.3340 Uani
N20 0.1933(1) -0.1606(1) 0.50575(9) 0.0217 1.0000 Uani
O21 0.0948(1) -0.1057(1) 0.43509(8) 0.0275 1.0000 Uani
O22 0.3238(1) -0.1729(1) 0.46642(9) 0.0438 1.0000 Uani
O23 0.1639(1) -0.2009(1) 0.61227(8) 0.0306 1.0000 Uani
H32 0.997(2) 0.759(2) 0.280(1) 0.023(4) 1.0000 Uiso
H34 1.099(2) 0.447(2) 0.098(1) 0.025(4) 1.0000 Uiso
H35 1.339(2) 0.551(2) 0.054(1) 0.034(4) 1.0000 Uiso
H36 1.397(2) 0.749(2) 0.124(1) 0.025(4) 1.0000 Uiso
H62 0.495(2) 0.210(1) 0.238(1) 0.017(3) 1.0000 Uiso
H64 0.389(2) 0.522(2) 0.415(1) 0.024(4) 1.0000 Uiso
H65 0.159(2) 0.397(2) 0.475(2) 0.039(5) 1.0000 Uiso
H66 0.115(2) 0.188(2) 0.413(1) 0.020(4) 1.0000 Uiso
H10 0.541(2) -0.077(2) 0.195(2) 0.032(5) 1.0000 Uiso
H11 0.568(3) -0.033(2) 0.392(2) 0.073(7) 1.0000 Uiso
H12 0.600(3) -0.194(3) 0.370(2) 0.077(7) 1.0000 Uiso
H13 0.717(3) -0.067(3) 0.302(2) 0.101(9) 1.0000 Uiso
H110 -0.046(2) 0.100(2) 0.271(2) 0.038(5) 1.0000 Uiso
H111 -0.012(3) 0.103(3) 0.056(3) 0.105(9) 1.0000 Uiso
H112 -0.125(4) 0.190(4) 0.106(3) 0.12(1) 1.0000 Uiso
H113 -0.108(3) 0.020(3) 0.113(2) 0.099(9) 1.0000 Uiso

loop_
_atom_type_symbol
_atom_type_scat_dispersion_real
_atom_type_scat_dispersion_imag
_atom_type_scat_Cromer_Mann_a1
_atom_type_scat_Cromer_Mann_b1
_atom_type_scat_Cromer_Mann_a2
_atom_type_scat_Cromer_Mann_b2
_atom_type_scat_Cromer_Mann_a3
_atom_type_scat_Cromer_Mann_b3
_atom_type_scat_Cromer_Mann_a4
_atom_type_scat_Cromer_Mann_b4
_atom_type_scat_Cromer_Mann_c
_atom_type_scat_source
'Cd  ' -1.0050 1.2020 19.2214 0.5946 17.6444 6.9089 4.4610 24.7008 1.6029 87.4825 5.0694 International_Tables_Vol_IV_Table_2.2B
'C   ' 0.0020 0.0020 2.3100 20.8439 1.0200 10.2075 1.5886 0.5687 0.8650 51.6512 0.2156 International_Tables_Vol_IV_Table_2.2B
'H   ' 0.0000 0.0000 0.4930 10.5109 0.3229 26.1257 0.1402 3.1424 0.0408 57.7997 0.0030 International_Tables_Vol_IV_Table_2.2B
'N   ' 0.0040 0.0030 12.2126 0.0057 3.1322 9.8933 2.0125 28.9975 1.1663 0.5826 -11.5290 International_Tables_Vol_IV_Table_2.2B
'O   ' 0.0080 0.0060 3.0485 13.2771 2.2868 5.7011 1.5463 0.3239 0.8670 32.9089 0.2508 International_Tables_Vol_IV_Table_2.2B

loop_
_geom_angle_atom_site_label_1
_geom_angle_site_symmetry_1
_geom_angle_atom_site_label_2
_geom_angle_site_symmetry_2
_geom_angle_atom_site_label_3
_geom_angle_site_symmetry_3
_geom_angle
_geom_angle_publ_flag
N31 1_445 CD1 . N61 . 175.46(4) yes
N31 1_445 CD1 . O10 . 95.92(6) yes
N61 . CD1 . O10 . 84.53(6) yes
N31 1_445 CD1 . O110 . 89.93(6) yes
N61 . CD1 . O110 . 90.92(6) yes
O10 . CD1 . O110 . 162.82(4) yes
N31 1_445 CD1 . O11 . 74.83(6) yes
N61 . CD1 . O11 . 109.67(6) yes
O10 . CD1 . O11 . 78.96(7) yes
O110 . CD1 . O11 . 87.05(7) yes
N31 1_445 CD1 . O14 . 107.4(1) yes
N61 . CD1 . O14 . 77.1(1) yes
O10 . CD1 . O14 . 88.4(1) yes
O110 . CD1 . O14 . 74.4(1) yes
O11 . CD1 . O14 . 35.15(9) yes
N31 1_445 CD1 . O21 . 87.85(6) yes
N61 . CD1 . O21 . 88.27(6) yes
O10 . CD1 . O21 . 126.66(5) yes
O110 . CD1 . O21 . 69.56(6) yes
O11 . CD1 . O21 . 151.01(5) yes
N31 1_445 CD1 . O22 . 91.22(6) yes
N61 . CD1 . O22 . 84.48(6) yes
O10 . CD1 . O22 . 76.97(7) yes
O110 . CD1 . O22 . 119.16(6) yes
O11 . CD1 . O22 . 150.68(5) yes
O14 . CD1 . O21 . 140.76(9) yes
O14 . CD1 . O22 . 157.5(1) yes
O21 . CD1 . O22 . 49.72(4) yes
N2 . N1 . C6 . 117.7(1) yes
N1 . N2 . C3 . 117.3(1) yes
N2 . C3 . N4 . 125.1(1) yes
N2 . C3 . C33 . 116.7(1) yes
N4 . C3 . C33 . 118.2(1) yes
C3 . N4 . N5 . 117.7(1) yes
N4 . N5 . C6 . 117.3(1) yes
N1 . C6 . N5 . 124.9(1) yes
N1 . C6 . C63 . 117.3(1) yes
N5 . C6 . C63 . 117.8(1) yes
CD1 1_665 N31 . C32 . 119.78(9) yes
CD1 1_665 N31 . C36 . 121.3(1) yes
C32 . N31 . C36 . 118.6(1) yes
N31 . C32 . C33 . 122.5(1) yes
C3 . C33 . C32 . 120.0(1) yes
C3 . C33 . C34 . 121.4(1) yes
C32 . C33 . C34 . 118.6(1) yes
C33 . C34 . C35 . 118.4(1) yes
C34 . C35 . C36 . 119.6(1) yes
N31 . C36 . C35 . 122.3(1) yes
CD1 . N61 . C62 . 119.02(9) yes
CD1 . N61 . C66 . 122.5(1) yes
C62 . N61 . C66 . 118.4(1) yes
N61 . C62 . C63 . 122.7(1) yes
C6 . C63 . C62 . 119.5(1) yes
C6 . C63 . C64 . 122.0(1) yes
C62 . C63 . C64 . 118.5(1) yes
C63 . C64 . C65 . 118.4(1) yes
C64 . C65 . C66 . 119.8(1) yes
N61 . C66 . C65 . 122.2(1) yes
CD1 . O10 . C11 . 126.0(1) yes
CD1 . O110 . C111 . 130.8(1) yes
O11 . N10 . O12 . 118.3(2) yes
O11 . N10 . O13 . 128.4(1) yes
O12 . N10 . O13 . 112.9(1) yes
O11 . N10 . O14 . 75.7(2) yes
O12 . N10 . O14 . 44.8(2) yes
O13 . N10 . O14 . 148.7(2) yes
O11 . N10 . O15 . 45.2(2) yes
O12 . N10 . O15 . 143.2(2) yes
O13 . N10 . O15 . 94.6(2) yes
O14 . N10 . O15 . 115.9(3) yes
CD1 . O11 . N10 . 119.4(1) yes
CD1 . O11 . O14 . 72.8(1) yes
N10 . O11 . O14 . 49.4(2) yes
CD1 . O11 . O15 . 131.6(2) yes
N10 . O11 . O15 . 78.7(2) yes
O14 . O11 . O15 . 122.3(3) yes
N10 . O12 . O14 . 58.6(2) yes
CD1 . O14 . N10 . 124.0(3) yes
CD1 . O14 . O11 . 72.1(2) yes
N10 . O14 . O11 . 54.9(2) yes
CD1 . O14 . O12 . 138.1(3) yes
N10 . O14 . O12 . 76.6(3) yes
O11 . O14 . O12 . 128.6(3) yes
N10 . O15 . O11 . 56.2(2) yes
O21 . N20 . O22 . 117.9(1) yes
O21 . N20 . O23 . 121.4(1) yes
O22 . N20 . O23 . 120.7(1) yes
CD1 . O21 . N20 . 99.54(9) yes
CD1 . O22 . N20 . 92.0(1) yes

loop_
_geom_bond_atom_site_label_1
_geom_bond_site_symmetry_1
_geom_bond_atom_site_label_2
_geom_bond_site_symmetry_2
_geom_bond_distance
_geom_bond_publ_flag
CD1 . N31 1_445 2.304(1) yes
CD1 . N61 . 2.290(1) yes
CD1 . O10 . 2.343(1) yes
CD1 . O110 . 2.378(1) yes
CD1 . O11 . 2.373(2) yes
CD1 . O14 . 2.381(4) yes
CD1 . O21 . 2.466(1) yes
CD1 . O22 . 2.619(2) yes
N1 . N2 . 1.325(2) yes
N1 . C6 . 1.340(2) yes
N2 . C3 . 1.341(2) yes
C3 . N4 . 1.340(2) yes
C3 . C33 . 1.472(2) yes
N4 . N5 . 1.324(2) yes
N5 . C6 . 1.346(2) yes
C6 . C63 . 1.466(2) yes
N31 . C32 . 1.339(2) yes
N31 . C36 . 1.344(2) yes
C32 . C33 . 1.398(2) yes
C33 . C34 . 1.397(2) yes
C34 . C35 . 1.383(2) yes
C35 . C36 . 1.383(2) yes
N61 . C62 . 1.341(2) yes
N61 . C66 . 1.344(2) yes
C62 . C63 . 1.393(2) yes
C63 . C64 . 1.392(2) yes
C64 . C65 . 1.384(2) yes
C65 . C66 . 1.380(2) yes
O10 . C11 . 1.433(2) yes
O110 . C111 . 1.411(2) yes
N10 . O11 . 1.212(2) yes
N10 . O12 . 1.281(2) yes
N10 . O13 . 1.218(2) yes
N10 . O14 . 1.124(3) yes
N10 . O15 . 1.430(4) yes
O11 . O14 . 1.435(4) yes
O11 . O15 . 1.034(4) yes
O12 . O14 . 0.927(4) yes
N20 . O21 . 1.247(2) yes
N20 . O22 . 1.253(2) yes
N20 . O23 . 1.245(1) yes
